data_2211671
loop_
_publ_author_name
'Jin, Chuan-Ming'
'Chen, Cai-Yuan'
'Wang, Wei-Dong'
'Zhou, Xin-Wan'

_publ_section_title
;
 1,1'-Methylenebis(4-methyl-1<i>H</i>-triazolium) dipicrate
;
_journal_coeditor_code XU2143
_journal_issue 12
_journal_name_full 'Acta Crystallographica Section E'
_journal_page_first o5381
_journal_page_last o5382
_journal_paper_doi 10.1107/S1600536806045181
_journal_volume 62
_journal_year 2006
_chemical_formula_iupac 'C7 H12 N6 2+, 2C6 H2 N3 O7 -'
_chemical_formula_moiety 'C7 H12 N6 2+, 2(C6 H2 N3 O7 -)'
_chemical_formula_sum 'C19 H16 N12 O14'
_chemical_formula_weight 636.44
_chemical_melting_point 488K-490
_chemical_name_systematic
;
1,1'-Methylenebis(4-methyl-1H-triazolium) dipicrate
;
_space_group_IT_number 2
_symmetry_cell_setting triclinic
_symmetry_space_group_name_Hall '-P 1'
_symmetry_space_group_name_H-M 'P -1'
_atom_sites_solution_hydrogens geom
_atom_sites_solution_primary direct
_atom_sites_solution_secondary difmap
_audit_creation_method SHELXL-97
_cell_angle_alpha 96.5870(10)
_cell_angle_beta 90.1220(10)
_cell_angle_gamma 94.2550(10)
_cell_formula_units_Z 2
_cell_length_a 7.0658(5)
_cell_length_b 8.8036(6)
_cell_length_c 20.5831(14)
_cell_measurement_reflns_used 6107
_cell_measurement_temperature 292(2)
_cell_measurement_theta_max 28.2
_cell_measurement_theta_min 2.3
_cell_volume 1268.33(15)
_computing_cell_refinement 'SAINT-Plus (Bruker, 2001)'
_computing_data_collection 'SMART (Bruker, 2001)'
_computing_data_reduction SAINT-Plus
_computing_molecular_graphics 'SHELXTL (Bruker, 1997)'
_computing_publication_material SHELXTL
_computing_structure_refinement 'SHELXL97 (Sheldrick, 1997)'
_computing_structure_solution 'SHELXS97 (Sheldrick, 1997)'
_diffrn_ambient_temperature 292(2)
_diffrn_measured_fraction_theta_full 0.99
_diffrn_measured_fraction_theta_max 0.99
_diffrn_measurement_device_type 'Bruker SMART CCD area-detector'
_diffrn_measurement_method '\f and \w'
_diffrn_radiation_monochromator graphite
_diffrn_radiation_source 'fine-focus sealed tube'
_diffrn_radiation_type MoK\a
_diffrn_radiation_wavelength 0.71073
_diffrn_reflns_av_R_equivalents 0.046
_diffrn_reflns_av_sigmaI/netI 0.035
_diffrn_reflns_limit_h_max 9
_diffrn_reflns_limit_h_min -9
_diffrn_reflns_limit_k_max 11
_diffrn_reflns_limit_k_min -11
_diffrn_reflns_limit_l_max 26
_diffrn_reflns_limit_l_min -26
_diffrn_reflns_number 14366
_diffrn_reflns_theta_full 27.0
_diffrn_reflns_theta_max 27.0
_diffrn_reflns_theta_min 2.0
_diffrn_standards_number 0
_exptl_absorpt_coefficient_mu 0.145
_exptl_absorpt_correction_type none
_exptl_crystal_colour yellow
_exptl_crystal_density_diffrn 1.666
_exptl_crystal_density_method 'not measured'
_exptl_crystal_description block
_exptl_crystal_F_000 652
_exptl_crystal_size_max 0.30
_exptl_crystal_size_mid 0.20
_exptl_crystal_size_min 0.20
_refine_diff_density_max 0.39
_refine_diff_density_min -0.25
_refine_ls_extinction_method none
_refine_ls_goodness_of_fit_ref 1.076
_refine_ls_hydrogen_treatment constr
_refine_ls_matrix_type full
_refine_ls_number_parameters 408
_refine_ls_number_reflns 5485
_refine_ls_number_restraints 0
_refine_ls_restrained_S_all 1.076
_refine_ls_R_factor_all 0.058
_refine_ls_R_factor_gt 0.046
_refine_ls_shift/su_max 0.000
_refine_ls_shift/su_mean 0.000
_refine_ls_structure_factor_coef Fsqd
_refine_ls_weighting_details 'calc w=1/[\s^2^(Fo^2^)+(0.0674P)^2^] where P=(Fo^2^+2Fc^2^)/3'
_refine_ls_weighting_scheme calc
_refine_ls_wR_factor_gt 0.127
_refine_ls_wR_factor_ref 0.133
_reflns_number_gt 4435
_reflns_number_total 5485
_reflns_threshold_expression I>2\s(I)
_cod_data_source_file xu2143.cif
_cod_data_source_block I
_cod_depositor_comments
;
The following automatic conversions were performed:
'_symmetry_cell_setting' value 'Triclinic' changed to 'triclinic'
according to '/home/saulius/struct/CIF-dictionaries/cif_core.dic'
dictionary named 'cif_core.dic' version 2.4.1 from 2010-06-29.

Automatic conversion script
Id: cif_fix_enum 1527 2010-12-29 10:47:43Z saulius 

The following automatic conversions were performed:

'_symmetry_cell_setting' value 'Triclinic' changed to 'triclinic'
according to /home/saulius/struct/CIF-dictionaries/cif_core.dic
dictionary named 'cif_core.dic' version 2.4.1 from 2010-06-29.

Automatic conversion script
Id: cif_fix_values 1715 2011-07-08 13:25:40Z adriana 
;
_cod_database_code 2211671
_cod_database_fobs_code 2211671

loop_
_symmetry_equiv_pos_as_xyz
'x, y, z'
'-x, -y, -z'

loop_
_atom_site_type_symbol
_atom_site_label
_atom_site_fract_x
_atom_site_fract_y
_atom_site_fract_z
_atom_site_U_iso_or_equiv
_atom_site_adp_type
_atom_site_calc_flag
_atom_site_refinement_flags
_atom_site_occupancy
C C1 0.8452(3) 1.2680(2) 0.26685(11) 0.0598(5) Uani d . 1
H H1A 0.9088 1.1780 0.2730 0.090 Uiso calc R 1
H H1B 0.8550 1.3380 0.3063 0.090 Uiso calc R 1
H H1C 0.9031 1.3164 0.2316 0.090 Uiso calc R 1
C C2 0.4944(3) 1.29727(19) 0.27592(9) 0.0442(4) Uani d . 1
H H2 0.5035 1.3831 0.3069 0.053 Uiso calc R 1
C C3 0.5777(2) 1.10902(18) 0.20943(7) 0.0362(3) Uani d . 1
H H3 0.6478 1.0378 0.1850 0.043 Uiso calc R 1
C C4 0.2568(3) 1.0074(2) 0.17085(8) 0.0471(4) Uani d . 1
H H4A 0.3190 0.9573 0.1332 0.057 Uiso calc R 1
H H4B 0.1563 1.0635 0.1551 0.057 Uiso calc R 1
C C5 0.2620(2) 0.78501(19) 0.23424(8) 0.0422(4) Uani d . 1
H H5 0.3891 0.7658 0.2289 0.051 Uiso calc R 1
C C6 -0.0308(2) 0.7730(2) 0.26073(9) 0.0462(4) Uani d . 1
H H6 -0.1448 0.7394 0.2787 0.055 Uiso calc R 1
C C7 0.1709(3) 0.5850(2) 0.30640(11) 0.0575(5) Uani d . 1
H H7A 0.1775 0.4911 0.2781 0.086 Uiso calc R 1
H H7B 0.0698 0.5734 0.3369 0.086 Uiso calc R 1
H H7C 0.2889 0.6093 0.3298 0.086 Uiso calc R 1
C C8 0.6822(2) 0.7123(2) 0.40862(8) 0.0406(4) Uani d . 1
C C9 0.6749(2) 0.87732(19) 0.41929(7) 0.0381(4) Uani d . 1
C C10 0.7250(2) 0.9661(2) 0.47706(8) 0.0405(4) Uani d . 1
H H10 0.7162 1.0716 0.4810 0.049 Uiso calc R 1
C C11 0.7881(2) 0.8976(2) 0.52895(8) 0.0426(4) Uani d . 1
C C12 0.7965(3) 0.7394(2) 0.52445(8) 0.0462(4) Uani d . 1
H H12 0.8352 0.6934 0.5602 0.055 Uiso calc R 1
C C13 0.7474(3) 0.6530(2) 0.46723(9) 0.0444(4) Uani d . 1
C C14 0.6671(2) 0.73578(18) 0.08687(7) 0.0353(3) Uani d . 1
C C15 0.6724(2) 0.57001(18) 0.07777(8) 0.0368(3) Uani d . 1
C C16 0.7299(2) 0.48787(19) 0.02140(8) 0.0401(4) Uani d . 1
H H16 0.7242 0.3813 0.0177 0.048 Uiso calc R 1
C C17 0.7961(2) 0.5654(2) -0.02971(8) 0.0418(4) Uani d . 1
C C18 0.8088(2) 0.7245(2) -0.02421(8) 0.0440(4) Uani d . 1
H H18 0.8562 0.7760 -0.0584 0.053 Uiso calc R 1
C C19 0.7513(2) 0.80387(19) 0.03166(8) 0.0409(4) Uani d . 1
N N1 0.64543(19) 1.22482(14) 0.25114(6) 0.0373(3) Uani d . 1
N N2 0.3361(2) 1.23246(17) 0.25121(7) 0.0462(4) Uani d . 1
N N3 0.39281(19) 1.11307(15) 0.20880(6) 0.0375(3) Uani d . 1
N N4 0.17587(19) 0.89257(16) 0.21023(6) 0.0394(3) Uani d . 1
N N5 -0.01164(19) 0.88714(18) 0.22611(7) 0.0466(4) Uani d . 1
N N6 0.13510(19) 0.70840(15) 0.26752(7) 0.0404(3) Uani d . 1
N N7 0.6101(2) 0.96010(19) 0.36757(7) 0.0458(4) Uani d . 1
N N8 0.8428(2) 0.9904(2) 0.58924(7) 0.0541(4) Uani d . 1
N N9 0.7642(3) 0.4882(2) 0.46542(10) 0.0642(5) Uani d . 1
N N10 0.6096(2) 0.48227(17) 0.13045(7) 0.0463(3) Uani d . 1
N N11 0.8541(2) 0.4803(2) -0.08951(8) 0.0540(4) Uani d . 1
N N12 0.7765(3) 0.97110(18) 0.03608(8) 0.0537(4) Uani d . 1
O O1 0.6363(2) 0.62960(16) 0.35715(6) 0.0589(4) Uani d . 1
O O2 0.6002(2) 0.89723(19) 0.31130(6) 0.0670(4) Uani d . 1
O O3 0.5659(3) 1.09097(18) 0.38168(7) 0.0714(4) Uani d . 1
O O4 0.8252(3) 1.12783(18) 0.59354(8) 0.0759(5) Uani d . 1
O O5 0.9074(3) 0.9288(2) 0.63359(7) 0.0824(5) Uani d . 1
O O6 0.7262(4) 0.4285(2) 0.51424(10) 0.1077(7) Uani d . 1
O O7 0.8260(4) 0.4190(2) 0.41641(10) 0.1041(7) Uani d . 1
O O8 0.59240(18) 0.80976(14) 0.13349(6) 0.0473(3) Uani d . 1
O O9 0.6085(3) 0.54589(18) 0.18632(7) 0.0860(6) Uani d . 1
O O10 0.5619(3) 0.34698(16) 0.11732(8) 0.0715(4) Uani d . 1
O O11 0.8457(2) 0.33982(19) -0.09285(8) 0.0746(5) Uani d . 1
O O12 0.9113(3) 0.5514(2) -0.13432(7) 0.0786(5) Uani d . 1
O O13 0.7588(3) 1.0309(2) -0.01386(8) 0.0954(6) Uani d . 1
O O14 0.8243(2) 1.04396(16) 0.08849(7) 0.0684(4) Uani d . 1

loop_
_atom_site_aniso_label
_atom_site_aniso_U_11
_atom_site_aniso_U_22
_atom_site_aniso_U_33
_atom_site_aniso_U_12
_atom_site_aniso_U_13
_atom_site_aniso_U_23
C1 0.0457(11) 0.0615(12) 0.0689(13) -0.0073(9) -0.0054(9) -0.0001(10)
C2 0.0531(10) 0.0348(8) 0.0446(9) 0.0078(7) 0.0047(8) 0.0012(7)
C3 0.0415(9) 0.0341(8) 0.0333(8) 0.0031(6) 0.0039(6) 0.0056(6)
C4 0.0452(10) 0.0623(11) 0.0326(8) -0.0042(8) -0.0041(7) 0.0059(8)
C5 0.0331(8) 0.0433(9) 0.0461(9) -0.0020(7) 0.0010(7) -0.0090(7)
C6 0.0342(9) 0.0529(10) 0.0490(10) -0.0025(7) 0.0042(7) -0.0012(8)
C7 0.0575(12) 0.0351(9) 0.0782(14) -0.0001(8) -0.0009(10) 0.0022(9)
C8 0.0376(8) 0.0479(9) 0.0343(8) -0.0018(7) 0.0021(6) -0.0006(7)
C9 0.0360(8) 0.0478(9) 0.0307(8) 0.0028(7) 0.0015(6) 0.0055(7)
C10 0.0400(9) 0.0422(9) 0.0384(8) 0.0033(7) 0.0033(7) 0.0002(7)
C11 0.0429(9) 0.0503(10) 0.0329(8) 0.0033(7) -0.0029(7) -0.0028(7)
C12 0.0494(10) 0.0543(10) 0.0361(9) 0.0066(8) -0.0037(7) 0.0084(8)
C13 0.0469(10) 0.0415(9) 0.0447(9) 0.0031(7) 0.0025(7) 0.0045(7)
C14 0.0349(8) 0.0403(8) 0.0299(7) 0.0000(6) -0.0008(6) 0.0031(6)
C15 0.0350(8) 0.0410(8) 0.0341(8) -0.0018(6) -0.0027(6) 0.0066(6)
C16 0.0358(8) 0.0403(9) 0.0426(9) 0.0012(7) -0.0066(7) -0.0010(7)
C17 0.0376(8) 0.0535(10) 0.0323(8) 0.0056(7) -0.0027(6) -0.0046(7)
C18 0.0463(9) 0.0551(10) 0.0318(8) 0.0041(8) 0.0035(7) 0.0097(7)
C19 0.0471(9) 0.0409(9) 0.0355(8) 0.0033(7) 0.0017(7) 0.0072(7)
N1 0.0401(7) 0.0325(7) 0.0395(7) 0.0010(5) 0.0011(5) 0.0066(5)
N2 0.0455(8) 0.0455(8) 0.0482(8) 0.0114(6) 0.0056(6) 0.0029(7)
N3 0.0402(7) 0.0379(7) 0.0346(7) 0.0026(5) 0.0014(5) 0.0056(5)
N4 0.0330(7) 0.0470(8) 0.0349(7) -0.0037(6) -0.0011(5) -0.0049(6)
N5 0.0328(7) 0.0586(9) 0.0468(8) 0.0009(6) -0.0009(6) 0.0005(7)
N6 0.0378(7) 0.0355(7) 0.0444(8) -0.0018(5) 0.0007(6) -0.0082(6)
N7 0.0407(8) 0.0600(10) 0.0385(8) 0.0074(7) 0.0020(6) 0.0115(7)
N8 0.0576(10) 0.0636(11) 0.0380(8) 0.0016(8) -0.0055(7) -0.0051(7)
N9 0.0817(13) 0.0471(9) 0.0633(11) 0.0043(9) -0.0068(9) 0.0052(9)
N10 0.0545(9) 0.0422(8) 0.0428(8) -0.0005(6) -0.0011(6) 0.0102(6)
N11 0.0478(9) 0.0717(11) 0.0386(8) 0.0061(8) -0.0032(7) -0.0115(8)
N12 0.0723(11) 0.0461(9) 0.0447(9) 0.0045(7) 0.0156(7) 0.0131(7)
O1 0.0723(9) 0.0583(8) 0.0409(7) -0.0062(7) -0.0065(6) -0.0088(6)
O2 0.0811(10) 0.0863(11) 0.0352(7) 0.0189(8) -0.0111(6) 0.0062(7)
O3 0.0985(12) 0.0632(9) 0.0583(9) 0.0248(8) 0.0029(8) 0.0201(7)
O4 0.1048(13) 0.0599(10) 0.0573(9) 0.0076(8) -0.0127(8) -0.0187(7)
O5 0.1096(14) 0.0921(12) 0.0439(8) 0.0101(10) -0.0308(8) -0.0006(8)
O6 0.172(2) 0.0641(11) 0.0935(14) 0.0086(12) 0.0002(14) 0.0358(10)
O7 0.159(2) 0.0624(11) 0.0896(13) 0.0338(12) 0.0026(13) -0.0125(10)
O8 0.0546(7) 0.0450(7) 0.0408(6) -0.0001(5) 0.0129(5) 0.0002(5)
O9 0.1537(18) 0.0614(9) 0.0426(8) -0.0042(10) 0.0209(9) 0.0121(7)
O10 0.1033(12) 0.0458(8) 0.0652(9) -0.0108(8) -0.0032(8) 0.0166(7)
O11 0.0857(11) 0.0662(10) 0.0628(9) 0.0014(8) 0.0034(8) -0.0291(8)
O12 0.0953(12) 0.1017(13) 0.0382(8) 0.0165(10) 0.0175(8) -0.0005(8)
O13 0.170(2) 0.0637(10) 0.0590(10) 0.0134(11) 0.0092(11) 0.0307(8)
O14 0.0978(12) 0.0479(8) 0.0557(9) -0.0103(7) 0.0160(8) -0.0005(7)

loop_
_atom_type_symbol
_atom_type_description
_atom_type_scat_dispersion_real
_atom_type_scat_dispersion_imag
_atom_type_scat_source
C C 0.0033 0.0016 'International Tables Vol C Tables 4.2.6.8 and 6.1.1.4'
H H 0.0000 0.0000 'International Tables Vol C Tables 4.2.6.8 and 6.1.1.4'
N N 0.0061 0.0033 'International Tables Vol C Tables 4.2.6.8 and 6.1.1.4'
O O 0.0106 0.0060 'International Tables Vol C Tables 4.2.6.8 and 6.1.1.4'

loop_
_geom_angle_atom_site_label_1
_geom_angle_atom_site_label_2
_geom_angle_atom_site_label_3
_geom_angle
N1 C1 H1A 109.5
N1 C1 H1B 109.5
H1A C1 H1B 109.5
N1 C1 H1C 109.5
H1A C1 H1C 109.5
H1B C1 H1C 109.5
N2 C2 N1 111.74(15)
N2 C2 H2 124.1
N1 C2 H2 124.1
N3 C3 N1 106.93(14)
N3 C3 H3 126.5
N1 C3 H3 126.5
N3 C4 N4 110.65(13)
N3 C4 H4A 109.5
N4 C4 H4A 109.5
N3 C4 H4B 109.5
N4 C4 H4B 109.5
H4A C4 H4B 108.1
N4 C5 N6 107.24(15)
N4 C5 H5 126.4
N6 C5 H5 126.4
N5 C6 N6 111.91(15)
N5 C6 H6 124.0
N6 C6 H6 124.0
N6 C7 H7A 109.5
N6 C7 H7B 109.5
H7A C7 H7B 109.5
N6 C7 H7C 109.5
H7A C7 H7C 109.5
H7B C7 H7C 109.5
O1 C8 C9 125.55(16)
O1 C8 C13 123.38(17)
C9 C8 C13 111.06(14)
C10 C9 N7 115.31(15)
C10 C9 C8 124.37(15)
N7 C9 C8 120.32(14)
C11 C10 C9 119.46(16)
C11 C10 H10 120.3
C9 C10 H10 120.3
C10 C11 C12 120.87(15)
C10 C11 N8 119.62(16)
C12 C11 N8 119.50(16)
C13 C12 C11 119.18(16)
C13 C12 H12 120.4
C11 C12 H12 120.4
C12 C13 C8 125.04(16)
C12 C13 N9 116.28(16)
C8 C13 N9 118.69(16)
O8 C14 C15 125.10(14)
O8 C14 C19 123.88(15)
C15 C14 C19 110.92(14)
C16 C15 C14 124.28(15)
C16 C15 N10 116.64(15)
C14 C15 N10 119.07(14)
C15 C16 C17 119.22(15)
C15 C16 H16 120.4
C17 C16 H16 120.4
C16 C17 C18 120.92(15)
C16 C17 N11 119.68(16)
C18 C17 N11 119.39(16)
C19 C18 C17 119.14(16)
C19 C18 H18 120.4
C17 C18 H18 120.4
C18 C19 C14 125.15(16)
C18 C19 N12 116.83(15)
C14 C19 N12 118.03(14)
C3 N1 C2 106.80(14)
C3 N1 C1 126.48(15)
C2 N1 C1 126.71(15)
C2 N2 N3 103.20(13)
C3 N3 N2 111.32(13)
C3 N3 C4 127.12(14)
N2 N3 C4 121.54(14)
C5 N4 N5 111.47(14)
C5 N4 C4 127.72(15)
N5 N4 C4 120.80(14)
C6 N5 N4 103.23(14)
C5 N6 C6 106.13(15)
C5 N6 C7 126.39(15)
C6 N6 C7 127.40(16)
O3 N7 O2 121.87(16)
O3 N7 C9 118.60(15)
O2 N7 C9 119.53(15)
O5 N8 O4 122.56(16)
O5 N8 C11 118.73(17)
O4 N8 C11 118.70(16)
O6 N9 O7 122.9(2)
O6 N9 C13 118.20(19)
O7 N9 C13 118.76(19)
O10 N10 O9 122.11(16)
O10 N10 C15 118.55(15)
O9 N10 C15 119.33(15)
O12 N11 O11 123.08(17)
O12 N11 C17 118.55(17)
O11 N11 C17 118.36(17)
O13 N12 O14 122.90(18)
O13 N12 C19 117.96(17)
O14 N12 C19 119.02(15)

loop_
_geom_bond_atom_site_label_1
_geom_bond_atom_site_label_2
_geom_bond_distance
C1 N1 1.460(2)
C1 H1A 0.9600
C1 H1B 0.9600
C1 H1C 0.9600
C2 N2 1.293(2)
C2 N1 1.354(2)
C2 H2 0.9300
C3 N3 1.310(2)
C3 N1 1.315(2)
C3 H3 0.9300
C4 N3 1.448(2)
C4 N4 1.452(2)
C4 H4A 0.9700
C4 H4B 0.9700
C5 N4 1.305(2)
C5 N6 1.322(2)
C5 H5 0.9300
C6 N5 1.296(2)
C6 N6 1.354(2)
C6 H6 0.9300
C7 N6 1.457(3)
C7 H7A 0.9600
C7 H7B 0.9600
C7 H7C 0.9600
C8 O1 1.243(2)
C8 C9 1.449(2)
C8 C13 1.456(2)
C9 C10 1.376(2)
C9 N7 1.449(2)
C10 C11 1.375(2)
C10 H10 0.9300
C11 C12 1.391(3)
C11 N8 1.441(2)
C12 C13 1.356(2)
C12 H12 0.9300
C13 N9 1.460(2)
C14 O8 1.2384(19)
C14 C15 1.453(2)
C14 C19 1.453(2)
C15 C16 1.374(2)
C15 N10 1.454(2)
C16 C17 1.383(2)
C16 H16 0.9300
C17 C18 1.388(3)
C17 N11 1.443(2)
C18 C19 1.355(2)
C18 H18 0.9300
C19 N12 1.462(2)
N2 N3 1.3714(19)
N4 N5 1.3640(19)
N7 O3 1.219(2)
N7 O2 1.2245(19)
N8 O5 1.219(2)
N8 O4 1.219(2)
N9 O6 1.208(3)
N9 O7 1.216(3)
N10 O10 1.2130(19)
N10 O9 1.220(2)
N11 O12 1.226(2)
N11 O11 1.227(2)
N12 O13 1.218(2)
N12 O14 1.223(2)

loop_
_geom_hbond_atom_site_label_D
_geom_hbond_atom_site_label_H
_geom_hbond_atom_site_label_A
_geom_hbond_site_symmetry_A
_geom_hbond_distance_DH
_geom_hbond_distance_HA
_geom_hbond_distance_DA
_geom_hbond_angle_DHA
C1 H1B O7 1_565 0.96 2.31 3.217(3) 157
C2 H2 O1 1_565 0.93 2.42 3.286(2) 156
C3 H3 O8 . 0.93 2.17 2.914(2) 136
C3 H3 O14 . 0.93 2.35 3.066(2) 133
C4 H4A O8 . 0.97 2.41 3.091(2) 127
C4 H4A O13 2_675 0.97 2.53 3.211(2) 127
C5 H5 O2 . 0.93 2.39 2.911(2) 115
C5 H5 O8 . 0.93 2.48 3.138(2) 127
C6 H6 O1 1_455 0.93 2.47 3.350(2) 159
C6 H6 O2 1_455 0.93 2.41 3.042(2) 125
C7 H7A N2 1_545 0.96 2.62 3.467(2) 148
C7 H7C O1 . 0.96 2.51 3.429(3) 161

loop_
_geom_torsion_atom_site_label_1
_geom_torsion_atom_site_label_2
_geom_torsion_atom_site_label_3
_geom_torsion_atom_site_label_4
_geom_torsion
O1 C8 C9 C10 179.37(17)
C13 C8 C9 C10 0.6(2)
O1 C8 C9 N7 0.0(3)
C13 C8 C9 N7 -178.79(14)
N7 C9 C10 C11 179.95(15)
C8 C9 C10 C11 0.5(3)
C9 C10 C11 C12 -2.0(3)
C9 C10 C11 N8 179.25(15)
C10 C11 C12 C13 2.2(3)
N8 C11 C12 C13 -179.04(17)
C11 C12 C13 C8 -1.0(3)
C11 C12 C13 N9 178.47(17)
O1 C8 C13 C12 -179.17(18)
C9 C8 C13 C12 -0.4(2)
O1 C8 C13 N9 1.4(3)
C9 C8 C13 N9 -179.81(16)
O8 C14 C15 C16 169.70(16)
C19 C14 C15 C16 -6.7(2)
O8 C14 C15 N10 -8.8(2)
C19 C14 C15 N10 174.74(14)
C14 C15 C16 C17 3.2(2)
N10 C15 C16 C17 -178.22(14)
C15 C16 C17 C18 1.3(2)
C15 C16 C17 N11 -179.08(14)
C16 C17 C18 C19 -1.5(3)
N11 C17 C18 C19 178.95(15)
C17 C18 C19 C14 -3.0(3)
C17 C18 C19 N12 177.07(16)
O8 C14 C19 C18 -169.82(17)
C15 C14 C19 C18 6.7(2)
O8 C14 C19 N12 10.1(2)
C15 C14 C19 N12 -173.40(14)
N3 C3 N1 C2 0.62(17)
N3 C3 N1 C1 -178.54(16)
N2 C2 N1 C3 -0.44(19)
N2 C2 N1 C1 178.72(17)
N1 C2 N2 N3 0.07(18)
N1 C3 N3 N2 -0.61(18)
N1 C3 N3 C4 -179.22(14)
C2 N2 N3 C3 0.33(18)
C2 N2 N3 C4 179.03(14)
N4 C4 N3 C3 97.96(19)
N4 C4 N3 N2 -80.52(19)
N6 C5 N4 N5 -1.28(18)
N6 C5 N4 C4 179.15(14)
N3 C4 N4 C5 -66.7(2)
N3 C4 N4 N5 113.77(16)
N6 C6 N5 N4 0.49(18)
C5 N4 N5 C6 0.49(18)
C4 N4 N5 C6 -179.91(15)
N4 C5 N6 C6 1.50(18)
N4 C5 N6 C7 -175.49(15)
N5 C6 N6 C5 -1.3(2)
N5 C6 N6 C7 175.68(16)
C10 C9 N7 O3 -15.3(2)
C8 C9 N7 O3 164.12(17)
C10 C9 N7 O2 165.02(16)
C8 C9 N7 O2 -15.5(2)
C10 C11 N8 O5 -176.32(18)
C12 C11 N8 O5 4.9(3)
C10 C11 N8 O4 2.6(3)
C12 C11 N8 O4 -176.21(18)
C12 C13 N9 O6 36.2(3)
C8 C13 N9 O6 -144.3(2)
C12 C13 N9 O7 -139.6(2)
C8 C13 N9 O7 39.9(3)
C16 C15 N10 O10 -19.7(2)
C14 C15 N10 O10 158.91(16)
C16 C15 N10 O9 159.39(18)
C14 C15 N10 O9 -22.0(2)
C16 C17 N11 O12 179.57(16)
C18 C17 N11 O12 -0.8(2)
C16 C17 N11 O11 -1.2(2)
C18 C17 N11 O11 178.43(17)
C18 C19 N12 O13 34.1(3)
C14 C19 N12 O13 -145.9(2)
C18 C19 N12 O14 -142.01(18)
C14 C19 N12 O14 38.1(2)
